data_4117366
loop_
_publ_author_name
'Peng Yu'
'Liu-Jiang Zhou'
'Ling Chen'

_publ_section_title
;
 Noncentrosymmetric Inorganic Open-Framework Chalcohalides with Strong
 Middle IR SHG and Red Emission: Ba3AGa5Se10Cl2 (A = Cs, Rb, K)
;
_journal_name_full 'Journal of the American Chemical Society'
_journal_page_first 2227
_journal_page_last 2235
_journal_paper_doi 10.1021/ja209711x
_journal_volume 134
_journal_year 2012
_chemical_formula_moiety 'Ba3 Cl2 Ga5 Rb Se10 '
_chemical_formula_sum 'Ba3 Cl2 Ga5 Rb Se10'
_chemical_formula_weight 1706.56
_chemical_name_systematic
; 
 ? 
;
_space_group_IT_number 82
_symmetry_cell_setting tetragonal
_symmetry_space_group_name_Hall 'I -4'
_symmetry_space_group_name_H-M 'I -4'
_atom_sites_solution_primary direct
_atom_sites_solution_secondary difmap
_audit_creation_method SHELXL-97
_cell_angle_alpha 90.00
_cell_angle_beta 90.00
_cell_angle_gamma 90.00
_cell_formula_units_Z 2
_cell_length_a 8.6629(4)
_cell_length_b 8.6629(4)
_cell_length_c 15.6379(13)
_cell_measurement_reflns_used 1468.0
_cell_measurement_temperature 293(2)
_cell_measurement_theta_max 27.44
_cell_measurement_theta_min 2.6
_cell_volume 1173.56(12)
_computing_cell_refinement 'CrystalClear (Rigaku/MSC Inc., 2005)'
_computing_data_collection 'CrystalClear (Rigaku/MSC Inc., 2005)'
_computing_data_reduction 'CrystalClear (Rigaku/MSC Inc., 2005)'
_computing_molecular_graphics 'Bruker SHELXTL'
_computing_publication_material 'Bruker SHELXTL'
_computing_structure_refinement 'SHELXL-97 (Sheldrick, 1997)'
_computing_structure_solution 'SHELXS-97 (Sheldrick, 1990)'
_diffrn_ambient_temperature 293(2)
_diffrn_detector_area_resol_mean 14.6306
_diffrn_measured_fraction_theta_full 0.982
_diffrn_measured_fraction_theta_max 0.982
_diffrn_measurement_device_type 'Rigaku SCXmini''
_diffrn_measurement_method CCD_Profile_fitting
_diffrn_radiation_monochromator graphite
_diffrn_radiation_source 'fine-focus sealed tube'
_diffrn_radiation_type MoK\a
_diffrn_radiation_wavelength 0.71073
_diffrn_reflns_av_R_equivalents 0.0308
_diffrn_reflns_av_sigmaI/netI 0.0355
_diffrn_reflns_limit_h_max 11
_diffrn_reflns_limit_h_min -11
_diffrn_reflns_limit_k_max 11
_diffrn_reflns_limit_k_min -11
_diffrn_reflns_limit_l_max 19
_diffrn_reflns_limit_l_min -19
_diffrn_reflns_number 4592
_diffrn_reflns_theta_full 27.44
_diffrn_reflns_theta_max 27.44
_diffrn_reflns_theta_min 2.60
_exptl_absorpt_coefficient_mu 28.376
_exptl_absorpt_correction_T_max 0.053
_exptl_absorpt_correction_T_min 0.004
_exptl_absorpt_correction_type multi-scan
_exptl_crystal_colour Orange-yellow
_exptl_crystal_density_diffrn 4.830
_exptl_crystal_description Chunk
_exptl_crystal_F_000 1400
_exptl_crystal_size_max 0.2213
_exptl_crystal_size_mid 0.2100
_exptl_crystal_size_min 0.1130
_refine_diff_density_max 0.400
_refine_diff_density_min -0.507
_refine_diff_density_rms 0.105
_refine_ls_abs_structure_details 'Flack H D (1983), Acta Cryst. A39, 876-881'
_refine_ls_abs_structure_Flack 0(10)
_refine_ls_extinction_coef 0.556(9)
_refine_ls_extinction_expression Fc^*^=kFc[1+0.001xFc^2^\l^3^/sin(2\q)]^-1/4^
_refine_ls_extinction_method SHELXL
_refine_ls_goodness_of_fit_ref 0.983
_refine_ls_matrix_type full
_refine_ls_number_parameters 49
_refine_ls_number_reflns 1315
_refine_ls_number_restraints 0
_refine_ls_restrained_S_all 0.983
_refine_ls_R_factor_all 0.0204
_refine_ls_R_factor_gt 0.0194
_refine_ls_shift/su_max 0.001
_refine_ls_shift/su_mean 0.000
_refine_ls_structure_factor_coef Fsqd
_refine_ls_weighting_details 'calc w=1/[\s^2^(Fo^2^)+(0.0168P)^2^+0.0000P] where P=(Fo^2^+2Fc^2^)/3'
_refine_ls_weighting_scheme calc
_refine_ls_wR_factor_gt 0.0397
_refine_ls_wR_factor_ref 0.0399
_reflns_number_gt 705
_reflns_number_total 705
_reflns_threshold_expression >2sigma(I)
_cod_data_source_file ja209711x_si_002_2.cif
_cod_data_source_block b
_cod_database_code 4117366

loop_
_symmetry_equiv_pos_as_xyz
'x, y, z'
'-x, -y, z'
'y, -x, -z'
'-y, x, -z'
'x+1/2, y+1/2, z+1/2'
'-x+1/2, -y+1/2, z+1/2'
'y+1/2, -x+1/2, -z+1/2'
'-y+1/2, x+1/2, -z+1/2'

loop_
_atom_site_label
_atom_site_type_symbol
_atom_site_fract_x
_atom_site_fract_y
_atom_site_fract_z
_atom_site_U_iso_or_equiv
_atom_site_adp_type
_atom_site_occupancy
_atom_site_symmetry_multiplicity
_atom_site_calc_flag
_atom_site_refinement_flags
Ba1 Ba 0.23841(4) 0.37061(5) 0.11396(3) 0.02752(13) Uani 0.75 1 d P
Rb1 Rb 0.23841(4) 0.37061(5) 0.11396(3) 0.02752(13) Uani 0.25 1 d P
Ga1 Ga 0.30701(7) 0.90408(7) 0.16557(4) 0.01332(15) Uani 1 1 d .
Ga2 Ga 0.0000 0.0000 0.0000 0.0134(3) Uani 1 4 d S
Se1 Se 0.11985(6) 0.78802(6) 0.07391(3) 0.01578(13) Uani 1 1 d .
Se2 Se 0.18692(6) 0.08915(6) 0.25868(4) 0.01738(13) Uani 1 1 d .
Se3 Se 0.5000 0.0000 0.07126(6) 0.0279(2) Uani 1 2 d S
Cl1 Cl 0.0000 0.5000 0.2500 0.0276(7) Uani 1 4 d S
Cl2 Cl 0.5000 0.5000 0.0000 0.0273(7) Uani 1 4 d S

loop_
_atom_site_aniso_label
_atom_site_aniso_U_11
_atom_site_aniso_U_22
_atom_site_aniso_U_33
_atom_site_aniso_U_23
_atom_site_aniso_U_13
_atom_site_aniso_U_12
Ba1 0.0236(2) 0.0333(2) 0.0257(2) 0.0020(2) 0.00487(19) -0.00771(16)
Rb1 0.0236(2) 0.0333(2) 0.0257(2) 0.0020(2) 0.00487(19) -0.00771(16)
Ga1 0.0124(3) 0.0131(3) 0.0144(3) -0.0008(2) -0.0017(2) -0.0005(2)
Ga2 0.0134(4) 0.0134(4) 0.0134(7) 0.000 0.000 0.000
Se1 0.0163(3) 0.0130(3) 0.0180(3) 0.0018(2) -0.0062(2) -0.0028(2)
Se2 0.0121(2) 0.0176(3) 0.0224(3) -0.0065(2) 0.0005(2) -0.0002(2)
Se3 0.0209(4) 0.0491(6) 0.0136(5) 0.000 0.000 -0.0169(4)
Cl1 0.0262(9) 0.0262(9) 0.030(2) 0.000 0.000 0.000
Cl2 0.0269(10) 0.0269(10) 0.0280(18) 0.000 0.000 0.000

loop_
_atom_type_symbol
_atom_type_description
_atom_type_scat_dispersion_real
_atom_type_scat_dispersion_imag
_atom_type_scat_source
Cl Cl 0.1484 0.1585 'International Tables Vol C Tables 4.2.6.8 and 6.1.1.4'
Ga Ga 0.2307 1.6083 'International Tables Vol C Tables 4.2.6.8 and 6.1.1.4'
Se Se -0.0929 2.2259 'International Tables Vol C Tables 4.2.6.8 and 6.1.1.4'
Rb Rb -0.9393 2.9676 'International Tables Vol C Tables 4.2.6.8 and 6.1.1.4'
Ba Ba -0.3244 2.2819 'International Tables Vol C Tables 4.2.6.8 and 6.1.1.4'

loop_
_geom_angle_atom_site_label_1
_geom_angle_atom_site_label_2
_geom_angle_atom_site_label_3
_geom_angle
_geom_angle_site_symmetry_1
_geom_angle_site_symmetry_3
Cl2 Ba1 Cl1 137.382(14) . .
Cl2 Ba1 Se2 138.510(17) . .
Cl1 Ba1 Se2 73.608(13) . .
Cl2 Ba1 Se1 134.306(17) . 2_565
Cl1 Ba1 Se1 71.137(12) . 2_565
Se2 Ba1 Se1 73.359(15) . 2_565
Cl2 Ba1 Se1 78.373(12) . 4_655
Cl1 Ba1 Se1 135.045(14) . 4_655
Se2 Ba1 Se1 95.837(17) . 4_655
Se1 Ba1 Se1 64.017(17) 2_565 4_655
Cl2 Ba1 Se2 75.826(12) . 7
Cl1 Ba1 Se2 102.910(15) . 7
Se2 Ba1 Se2 69.218(17) . 7
Se1 Ba1 Se2 142.140(18) 2_565 7
Se1 Ba1 Se2 114.018(16) 4_655 7
Cl2 Ba1 Se2 75.293(13) . 8
Cl1 Ba1 Se2 68.909(12) . 8
Se2 Ba1 Se2 103.214(13) . 8
Se1 Ba1 Se2 139.037(17) 2_565 8
Se1 Ba1 Se2 153.651(18) 4_655 8
Se2 Ba1 Se2 58.270(17) 7 8
Cl2 Ba1 Se3 81.336(12) . 3_565
Cl1 Ba1 Se3 93.103(15) . 3_565
Se2 Ba1 Se3 131.938(15) . 3_565
Se1 Ba1 Se3 58.721(12) 2_565 3_565
Se1 Ba1 Se3 61.347(12) 4_655 3_565
Se2 Ba1 Se3 157.136(15) 7 3_565
Se2 Ba1 Se3 114.757(15) 8 3_565
Cl2 Ba1 Se1 76.049(12) . .
Cl1 Ba1 Se1 66.371(12) . .
Se2 Ba1 Se1 139.847(17) . .
Se1 Ba1 Se1 96.062(15) 2_565 .
Se1 Ba1 Se1 114.473(13) 4_655 .
Se2 Ba1 Se1 116.202(15) 7 .
Se2 Ba1 Se1 59.661(13) 8 .
Se3 Ba1 Se1 55.804(11) 3_565 .
Cl2 Ba1 Rb1 118.103(13) . 2_565
Cl1 Ba1 Rb1 42.155(8) . 2_565
Se2 Ba1 Rb1 103.280(14) . 2_565
Se1 Ba1 Rb1 53.102(12) 2_565 2_565
Se1 Ba1 Rb1 103.184(11) 4_655 2_565
Se2 Ba1 Rb1 142.473(13) 7 2_565
Se2 Ba1 Rb1 90.092(13) 8 2_565
Se3 Ba1 Rb1 50.948(11) 3_565 2_565
Se1 Ba1 Rb1 46.411(11) . 2_565
Cl2 Ba1 Ba1 118.103(13) . 2_565
Cl1 Ba1 Ba1 42.155(8) . 2_565
Se2 Ba1 Ba1 103.280(14) . 2_565
Se1 Ba1 Ba1 53.102(12) 2_565 2_565
Se1 Ba1 Ba1 103.184(11) 4_655 2_565
Se2 Ba1 Ba1 142.473(13) 7 2_565
Se2 Ba1 Ba1 90.092(13) 8 2_565
Se3 Ba1 Ba1 50.948(11) 3_565 2_565
Se1 Ba1 Ba1 46.411(11) . 2_565
Rb1 Ba1 Ba1 0.000(11) 2_565 2_565
Cl2 Ba1 Rb1 35.306(4) . 3_565
Cl1 Ba1 Rb1 112.606(13) . 3_565
Se2 Ba1 Rb1 173.483(16) . 3_565
Se1 Ba1 Rb1 110.058(17) 2_565 3_565
Se1 Ba1 Rb1 81.124(14) 4_655 3_565
Se2 Ba1 Rb1 106.658(11) 7 3_565
Se2 Ba1 Rb1 77.979(13) 8 3_565
Se3 Ba1 Rb1 51.372(10) 3_565 3_565
Se1 Ba1 Rb1 46.251(11) . 3_565
Rb1 Ba1 Rb1 83.071(13) 2_565 3_565
Ba1 Ba1 Rb1 83.071(13) 2_565 3_565
Se3 Ga1 Se1 104.61(3) 1_565 .
Se3 Ga1 Se2 108.46(3) 1_565 8
Se1 Ga1 Se2 102.77(3) . 8
Se3 Ga1 Se2 116.54(3) 1_565 1_565
Se1 Ga1 Se2 110.55(3) . 1_565
Se2 Ga1 Se2 112.74(2) 8 1_565
Se3 Ga1 Rb1 157.06(3) 1_565 8
Se1 Ga1 Rb1 95.98(2) . 8
Se2 Ga1 Rb1 56.119(19) 8 8
Se2 Ga1 Rb1 63.569(19) 1_565 8
Se3 Ga1 Rb1 68.972(15) 1_565 1_565
Se1 Ga1 Rb1 101.28(2) . 1_565
Se2 Ga1 Rb1 155.59(3) 8 1_565
Se2 Ga1 Rb1 53.700(17) 1_565 1_565
Rb1 Ga1 Rb1 117.127(15) 8 1_565
Se1 Ga2 Se1 103.348(12) 3_455 2_565
Se1 Ga2 Se1 103.348(12) 3_455 1_545
Se1 Ga2 Se1 122.57(3) 2_565 1_545
Se1 Ga2 Se1 122.57(3) 3_455 4_655
Se1 Ga2 Se1 103.348(12) 2_565 4_655
Se1 Ga2 Se1 103.348(12) 1_545 4_655
Se1 Ga2 Rb1 60.004(15) 3_455 2
Se1 Ga2 Rb1 99.610(13) 2_565 2
Se1 Ga2 Rb1 55.010(14) 1_545 2
Se1 Ga2 Rb1 155.017(14) 4_655 2
Se1 Ga2 Rb1 55.010(14) 3_455 4
Se1 Ga2 Rb1 60.004(15) 2_565 4
Se1 Ga2 Rb1 155.017(14) 1_545 4
Se1 Ga2 Rb1 99.610(13) 4_655 4
Rb1 Ga2 Rb1 100.308(4) 2 4
Se1 Ga2 Rb1 99.610(13) 3_455 3
Se1 Ga2 Rb1 155.017(14) 2_565 3
Se1 Ga2 Rb1 60.004(15) 1_545 3
Se1 Ga2 Rb1 55.010(14) 4_655 3
Rb1 Ga2 Rb1 100.308(4) 2 3
Rb1 Ga2 Rb1 129.950(11) 4 3
Ga1 Se1 Ga2 105.08(2) . 1_565
Ga1 Se1 Rb1 132.04(3) . 2_565
Ga2 Se1 Rb1 90.173(17) 1_565 2_565
Ga1 Se1 Ba1 132.04(3) . 2_565
Ga2 Se1 Ba1 90.173(17) 1_565 2_565
Rb1 Se1 Ba1 0.000(6) 2_565 2_565
Ga1 Se1 Rb1 96.04(2) . 3_565
Ga2 Se1 Rb1 85.312(16) 1_565 3_565
Rb1 Se1 Rb1 130.866(16) 2_565 3_565
Ba1 Se1 Rb1 130.866(16) 2_565 3_565
Ga1 Se1 Ba1 96.04(2) . 3_565
Ga2 Se1 Ba1 85.312(16) 1_565 3_565
Rb1 Se1 Ba1 130.866(16) 2_565 3_565
Ba1 Se1 Ba1 130.866(16) 2_565 3_565
Rb1 Se1 Ba1 0.000(8) 3_565 3_565
Ga1 Se1 Ba1 96.77(2) . .
Ga2 Se1 Ba1 156.88(2) 1_565 .
Rb1 Se1 Ba1 80.487(15) 2_565 .
Ba1 Se1 Ba1 80.487(15) 2_565 .
Rb1 Se1 Ba1 84.990(16) 3_565 .
Ba1 Se1 Ba1 84.990(16) 3_565 .
Ga1 Se2 Ga1 102.12(3) 7_455 1_545
Ga1 Se2 Ba1 87.50(2) 7_455 .
Ga1 Se2 Ba1 91.07(2) 1_545 .
Ga1 Se2 Ba1 98.58(2) 7_455 8_545
Ga1 Se2 Ba1 80.51(2) 1_545 8_545
Ba1 Se2 Ba1 170.466(18) . 8_545
Ga1 Se2 Rb1 98.58(2) 7_455 8_545
Ga1 Se2 Rb1 80.51(2) 1_545 8_545
Ba1 Se2 Rb1 170.466(18) . 8_545
Ba1 Se2 Rb1 0.000(15) 8_545 8_545
Ga1 Se2 Ba1 99.41(2) 7_455 7_455
Ga1 Se2 Ba1 156.31(2) 1_545 7_455
Ba1 Se2 Ba1 99.668(18) . 7_455
Ba1 Se2 Ba1 86.650(17) 8_545 7_455
Rb1 Se2 Ba1 86.650(17) 8_545 7_455
Ga1 Se2 Rb1 99.41(2) 7_455 7_455
Ga1 Se2 Rb1 156.31(2) 1_545 7_455
Ba1 Se2 Rb1 99.668(18) . 7_455
Ba1 Se2 Rb1 86.650(17) 8_545 7_455
Rb1 Se2 Rb1 86.650(17) 8_545 7_455
Ba1 Se2 Rb1 0.000(9) 7_455 7_455
Ga1 Se3 Ga1 103.38(4) 2_665 1_545
Ga1 Se3 Ba1 152.37(2) 2_665 3
Ga1 Se3 Ba1 94.407(18) 1_545 3
Ga1 Se3 Rb1 152.37(2) 2_665 3
Ga1 Se3 Rb1 94.407(18) 1_545 3
Ba1 Se3 Rb1 0.000(8) 3 3
Ga1 Se3 Ba1 94.407(18) 2_665 4_655
Ga1 Se3 Ba1 152.37(2) 1_545 4_655
Ba1 Se3 Ba1 78.10(2) 3 4_655
Rb1 Se3 Ba1 78.10(2) 3 4_655
Ga1 Se3 Rb1 94.407(18) 2_665 4_655
Ga1 Se3 Rb1 152.37(2) 1_545 4_655
Ba1 Se3 Rb1 78.10(2) 3 4_655
Rb1 Se3 Rb1 78.10(2) 3 4_655
Ba1 Se3 Rb1 0.000(13) 4_655 4_655
Ga1 Se3 Rb1 77.170(17) 2_665 2_655
Ga1 Se3 Rb1 90.82(2) 1_545 2_655
Ba1 Se3 Rb1 81.660(13) 3 2_655
Rb1 Se3 Rb1 81.660(13) 3 2_655
Ba1 Se3 Rb1 113.907(16) 4_655 2_655
Rb1 Se3 Rb1 113.907(16) 4_655 2_655
Rb1 Cl1 Ba1 0.000(15) 8 8
Rb1 Cl1 Rb1 116.771(9) 8 2_565
Ba1 Cl1 Rb1 116.771(9) 8 2_565
Rb1 Cl1 Ba1 116.771(9) 8 2_565
Ba1 Cl1 Ba1 116.771(9) 8 2_565
Rb1 Cl1 Ba1 0.000(10) 2_565 2_565
Rb1 Cl1 Rb1 95.691(16) 8 7_455
Ba1 Cl1 Rb1 95.691(16) 8 7_455
Rb1 Cl1 Rb1 116.771(9) 2_565 7_455
Ba1 Cl1 Rb1 116.771(9) 2_565 7_455
Rb1 Cl1 Ba1 95.691(16) 8 7_455
Ba1 Cl1 Ba1 95.691(16) 8 7_455
Rb1 Cl1 Ba1 116.771(9) 2_565 7_455
Ba1 Cl1 Ba1 116.771(9) 2_565 7_455
Rb1 Cl1 Ba1 0.000(19) 7_455 7_455
Rb1 Cl1 Ba1 116.771(9) 8 .
Ba1 Cl1 Ba1 116.771(9) 8 .
Rb1 Cl1 Ba1 95.691(16) 2_565 .
Ba1 Cl1 Ba1 95.691(16) 2_565 .
Rb1 Cl1 Ba1 116.771(9) 7_455 .
Ba1 Cl1 Ba1 116.771(9) 7_455 .
Rb1 Cl2 Ba1 0.000(19) 2_665 2_665
Rb1 Cl2 Rb1 109.387(8) 2_665 4_655
Ba1 Cl2 Rb1 109.387(8) 2_665 4_655
Rb1 Cl2 Ba1 109.387(8) 2_665 4_655
Ba1 Cl2 Ba1 109.387(8) 2_665 4_655
Rb1 Cl2 Ba1 0.000(19) 4_655 4_655
Rb1 Cl2 Ba1 109.639(16) 2_665 .
Ba1 Cl2 Ba1 109.639(16) 2_665 .
Rb1 Cl2 Ba1 109.387(8) 4_655 .
Ba1 Cl2 Ba1 109.387(8) 4_655 .
Rb1 Cl2 Ba1 109.387(8) 2_665 3_565
Ba1 Cl2 Ba1 109.387(8) 2_665 3_565
Rb1 Cl2 Ba1 109.639(16) 4_655 3_565
Ba1 Cl2 Ba1 109.639(16) 4_655 3_565
Ba1 Cl2 Ba1 109.387(8) . 3_565
Rb1 Cl2 Rb1 109.387(8) 2_665 3_565
Ba1 Cl2 Rb1 109.387(8) 2_665 3_565
Rb1 Cl2 Rb1 109.639(16) 4_655 3_565
Ba1 Cl2 Rb1 109.639(16) 4_655 3_565
Ba1 Cl2 Rb1 109.387(8) . 3_565
Ba1 Cl2 Rb1 0.000(19) 3_565 3_565

loop_
_geom_bond_atom_site_label_1
_geom_bond_atom_site_label_2
_geom_bond_distance
_geom_bond_site_symmetry_2
Ba1 Cl2 3.0932(4) .
Ba1 Cl1 3.1698(4) .
Ba1 Se2 3.3564(7) .
Ba1 Se1 3.4515(7) 2_565
Ba1 Se1 3.6610(7) 4_655
Ba1 Se2 3.6670(7) 7
Ba1 Se2 3.7022(7) 8
Ba1 Se3 3.7298(8) 3_565
Ba1 Se1 3.8108(7) .
Ga1 Se3 2.3792(8) 1_565
Ga1 Se1 2.3863(8) .
Ga1 Se2 2.3983(8) 8
Ga1 Se2 2.4026(7) 1_565
Ga2 Se1 2.4054(5) 3_455
Ga2 Se1 2.4055(5) 2_565
Ga2 Se1 2.4054(5) 1_545
Ga2 Se1 2.4055(5) 4_655
Se1 Ga2 2.4055(5) 1_565
Se1 Rb1 3.4515(7) 2_565
Se1 Ba1 3.4515(7) 2_565
Se1 Rb1 3.6610(7) 3_565
Se1 Ba1 3.6610(7) 3_565
Se2 Ga1 2.3983(8) 7_455
Se2 Ga1 2.4026(7) 1_545
Se2 Ba1 3.6670(7) 8_545
Se2 Rb1 3.6670(7) 8_545
Se2 Ba1 3.7022(7) 7_455
Se2 Rb1 3.7022(7) 7_455
Se3 Ga1 2.3792(8) 2_665
Se3 Ga1 2.3792(8) 1_545
Se3 Ba1 3.7298(8) 3
Se3 Rb1 3.7298(8) 3
Se3 Ba1 3.7298(8) 4_655
Se3 Rb1 3.7298(8) 4_655
Se3 Rb1 3.9861(5) 2_655
Cl1 Rb1 3.1698(4) 8
Cl1 Ba1 3.1698(4) 8
Cl1 Rb1 3.1698(4) 2_565
Cl1 Ba1 3.1698(4) 2_565
Cl1 Rb1 3.1698(4) 7_455
Cl1 Ba1 3.1698(4) 7_455
Cl2 Rb1 3.0932(4) 2_665
Cl2 Ba1 3.0932(4) 2_665
Cl2 Rb1 3.0932(4) 4_655
Cl2 Ba1 3.0932(4) 4_655
Cl2 Ba1 3.0932(4) 3_565
Cl2 Rb1 3.0932(4) 3_565
